data_7251121
loop_
_publ_author_name
'Brown, Corey L.'
'Elliott, Scarlett H.'
'Woodfine, Sian E.'
'Hawes, Chris S.'

_publ_section_title
;
 Structural chemistry and environment-dependent fluorescence of a
 tetratopic pyrrolo[3,2-b]pyrrole ligand
;
_journal_issue 45
_journal_name_full CrystEngComm
_journal_page_first 7358
_journal_page_last 7366
_journal_paper_doi 10.1039/D5CE00926J
_journal_volume 27
_journal_year 2025
_chemical_formula_moiety 'C36 H26 N2 O8, 2(C3 H7 N O)'
_chemical_formula_sum 'C42 H40 N4 O10'
_chemical_formula_weight 760.78
_space_group_crystal_system triclinic
_space_group_IT_number 2
_space_group_name_Hall '-P 1'
_space_group_name_H-M_alt 'P -1'
_atom_sites_solution_hydrogens mixed
_atom_sites_solution_primary dual
_audit_creation_date 2025-06-06
_audit_creation_method
;
Olex2 1.3
(compiled 2020.11.12 svn.r5f609507 for OlexSys, GUI svn.r6408)
;
_audit_update_record
;
2025-09-14 deposited with the CCDC.	2025-10-27 downloaded from the CCDC.
;
_cell_angle_alpha 82.324(2)
_cell_angle_beta 82.077(2)
_cell_angle_gamma 85.923(2)
_cell_formula_units_Z 1
_cell_length_a 5.9506(5)
_cell_length_b 11.1443(8)
_cell_length_c 13.9257(11)
_cell_measurement_reflns_used 3369
_cell_measurement_temperature 150.0
_cell_measurement_theta_max 25.097
_cell_measurement_theta_min 2.978
_cell_volume 905.17(12)
_computing_cell_refinement 'SAINT V8.40B (?, 2016)'
_computing_data_reduction 'SAINT V8.40B (?, 2016)'
_computing_molecular_graphics 'Olex2 1.3 (Dolomanov et al., 2009)'
_computing_publication_material 'Olex2 1.3 (Dolomanov et al., 2009)'
_computing_structure_refinement 'SHELXL 2014/7 (Sheldrick, 2015)'
_computing_structure_solution 'SHELXT 2014/5 (Sheldrick, 2014)'
_diffrn_ambient_temperature 150.0
_diffrn_measured_fraction_theta_full 0.999
_diffrn_measured_fraction_theta_max 0.997
_diffrn_measurement_device_type 'Bruker APEX-II CCD'
_diffrn_measurement_method '\f and \w scans'
_diffrn_radiation_type MoK\a
_diffrn_radiation_wavelength 0.71073
_diffrn_reflns_av_R_equivalents 0.1039
_diffrn_reflns_av_unetI/netI 0.0784
_diffrn_reflns_Laue_measured_fraction_full 0.999
_diffrn_reflns_Laue_measured_fraction_max 0.997
_diffrn_reflns_limit_h_max 7
_diffrn_reflns_limit_h_min -7
_diffrn_reflns_limit_k_max 13
_diffrn_reflns_limit_k_min -13
_diffrn_reflns_limit_l_max 17
_diffrn_reflns_limit_l_min -17
_diffrn_reflns_number 23948
_diffrn_reflns_point_group_measured_fraction_full 0.999
_diffrn_reflns_point_group_measured_fraction_max 0.997
_diffrn_reflns_theta_full 25.242
_diffrn_reflns_theta_max 26.084
_diffrn_reflns_theta_min 2.222
_diffrn_source_current 20.0
_diffrn_source_power 1.0
_diffrn_source_voltage 50.0
_diffrn_standards_number 0
_exptl_absorpt_coefficient_mu 0.101
_exptl_absorpt_correction_T_max 0.7453
_exptl_absorpt_correction_T_min 0.6909
_exptl_absorpt_correction_type multi-scan
_exptl_absorpt_process_details
;
SADABS-2016/2 (Bruker,2016/2) was used for absorption correction.
wR2(int) was 0.0671 before and 0.0620 after correction.
The Ratio of minimum to maximum transmission is 0.9270.
The \l/2 correction factor is Not present.
;
_exptl_crystal_colour yellow
_exptl_crystal_colour_primary yellow
_exptl_crystal_density_diffrn 1.396
_exptl_crystal_description rod
_exptl_crystal_F_000 400
_exptl_crystal_size_max 0.27
_exptl_crystal_size_mid 0.06
_exptl_crystal_size_min 0.04
_refine_diff_density_max 0.231
_refine_diff_density_min -0.294
_refine_diff_density_rms 0.057
_refine_ls_extinction_method none
_refine_ls_goodness_of_fit_ref 1.024
_refine_ls_hydrogen_treatment mixed
_refine_ls_matrix_type full
_refine_ls_number_parameters 261
_refine_ls_number_reflns 3596
_refine_ls_number_restraints 2
_refine_ls_restrained_S_all 1.024
_refine_ls_R_factor_all 0.1201
_refine_ls_R_factor_gt 0.0593
_refine_ls_shift/su_max 0.002
_refine_ls_shift/su_mean 0.000
_refine_ls_structure_factor_coef Fsqd
_refine_ls_weighting_details 'w=1/[\s^2^(Fo^2^)+(0.0585P)^2^+0.2940P] where P=(Fo^2^+2Fc^2^)/3'
_refine_ls_weighting_scheme calc
_refine_ls_wR_factor_gt 0.1166
_refine_ls_wR_factor_ref 0.1394
_reflns_Friedel_coverage 0.000
_reflns_number_gt 2160
_reflns_number_total 3596
_reflns_threshold_expression 'I > 2\s(I)'
_cod_data_source_file d5ce00926j2.cif
_cod_data_source_block L1-2DMF
_cod_depositor_comments 'Adding full bibliography for 7251119--7251122.cif.'
_cod_database_code 7251121
_shelx_shelxl_version_number 2014/7
_shelx_space_group_comment
;
The symmetry employed for this shelxl refinement is uniquely defined
by the following loop, which should always be used as a source of
symmetry information in preference to the above space-group names.
They are only intended as comments.
;
_shelx_estimated_absorpt_t_max 0.996
_shelx_estimated_absorpt_t_min 0.973
_olex2_refinement_description
;
1. Fixed Uiso
 At 1.2 times of:
  All C(H) groups, All C(H,H) groups
 At 1.5 times of:
  All C(H,H,H) groups, All O(H) groups
2. Restrained distances
 O3-H3
 0.84 with sigma of 0.02
 O1-H1
 0.84 with sigma of 0.02
3.a Secondary CH2 refined with riding coordinates:
 C17(H17A,H17B)
3.b Aromatic/amide H refined with riding coordinates:
 C3(H3A), C4(H4), C6(H6), C7(H7), C9(H9), C12(H12), C13(H13), C15(H15),
 C16(H16), C19(H19)
3.c Idealised Me refined as rotating group:
 C20(H20A,H20B,H20C), C21(H21A,H21B,H21C)
;
_olex2_submission_special_instructions 'No special instructions were received'

loop_
_space_group_symop_operation_xyz
'x, y, z'
'-x, -y, -z'

loop_
_atom_site_label
_atom_site_type_symbol
_atom_site_fract_x
_atom_site_fract_y
_atom_site_fract_z
_atom_site_U_iso_or_equiv
_atom_site_adp_type
_atom_site_occupancy
_atom_site_site_symmetry_order
_atom_site_calc_flag
_atom_site_refinement_flags_posn
_atom_site_refinement_flags_adp
_atom_site_refinement_flags_occupancy
_atom_site_disorder_assembly
_atom_site_disorder_group
O1 O 1.4459(4) 0.90864(18) 0.91463(15) 0.0356(6) Uani 1 1 d D . . . .
H1 H 1.539(5) 0.918(3) 0.955(2) 0.053 Uiso 1 1 d D U . . .
O2 O 1.2747(4) 1.08250(18) 0.95656(15) 0.0383(6) Uani 1 1 d . . . . .
O3 O 0.4088(4) 0.3393(2) 0.21276(16) 0.0452(6) Uani 1 1 d D . . . .
H3 H 0.296(5) 0.325(3) 0.180(3) 0.068 Uiso 1 1 d D U . . .
O4 O 0.1034(4) 0.3874(2) 0.31272(18) 0.0466(6) Uani 1 1 d . . . . .
N1 N 0.4242(4) 0.90378(18) 0.42422(15) 0.0181(5) Uani 1 1 d . . . . .
C1 C 1.3005(5) 0.9964(2) 0.9048(2) 0.0233(6) Uani 1 1 d . . . . .
C2 C 1.1523(5) 0.9975(2) 0.82747(19) 0.0214(6) Uani 1 1 d . . . . .
C3 C 1.2088(5) 0.9248(2) 0.7534(2) 0.0232(6) Uani 1 1 d . . . . .
H3A H 1.3415 0.8721 0.7529 0.028 Uiso 1 1 calc R U . . .
C4 C 1.0724(5) 0.9292(2) 0.6804(2) 0.0219(6) Uani 1 1 d . . . . .
H4 H 1.1148 0.8808 0.6289 0.026 Uiso 1 1 calc R U . . .
C5 C 0.8726(4) 1.0036(2) 0.68092(18) 0.0188(6) Uani 1 1 d . . . . .
C6 C 0.8152(5) 1.0742(2) 0.75705(19) 0.0216(6) Uani 1 1 d . . . . .
H6 H 0.6792 1.1244 0.7595 0.026 Uiso 1 1 calc R U . . .
C7 C 0.9545(5) 1.0717(2) 0.82884(19) 0.0231(6) Uani 1 1 d . . . . .
H7 H 0.9146 1.1212 0.8797 0.028 Uiso 1 1 calc R U . . .
C8 C 0.7287(4) 1.0006(2) 0.60437(19) 0.0192(6) Uani 1 1 d . . . . .
C9 C 0.7069(4) 0.9039(2) 0.55417(18) 0.0184(6) Uani 1 1 d . . . . .
H9 H 0.7884 0.8273 0.5598 0.022 Uiso 1 1 calc R U . . .
C10 C 0.5405(4) 0.9420(2) 0.49358(18) 0.0166(6) Uani 1 1 d . . . . .
C11 C 0.4324(4) 0.7808(2) 0.40515(18) 0.0161(6) Uani 1 1 d . . . . .
C12 C 0.6368(5) 0.7270(2) 0.36771(19) 0.0215(6) Uani 1 1 d . . . . .
H12 H 0.7686 0.7728 0.3515 0.026 Uiso 1 1 calc R U . . .
C13 C 0.6472(5) 0.6058(2) 0.35415(19) 0.0221(6) Uani 1 1 d . . . . .
H13 H 0.7884 0.5681 0.3303 0.027 Uiso 1 1 calc R U . . .
C14 C 0.4557(5) 0.5386(2) 0.37471(19) 0.0211(6) Uani 1 1 d . . . . .
C15 C 0.2526(5) 0.5946(2) 0.41148(19) 0.0234(6) Uani 1 1 d . . . . .
H15 H 0.1194 0.5498 0.4256 0.028 Uiso 1 1 calc R U . . .
C16 C 0.2410(5) 0.7143(2) 0.42782(19) 0.0213(6) Uani 1 1 d . . . . .
H16 H 0.1015 0.7510 0.4546 0.026 Uiso 1 1 calc R U . . .
C17 C 0.4712(5) 0.4057(2) 0.3595(2) 0.0269(7) Uani 1 1 d . . . . .
H17A H 0.6278 0.3834 0.3308 0.032 Uiso 1 1 calc R U . . .
H17B H 0.4401 0.3556 0.4236 0.032 Uiso 1 1 calc R U . . .
C18 C 0.3068(6) 0.3776(2) 0.2936(2) 0.0266(7) Uani 1 1 d . . . . .
O5 O 0.1717(4) 0.3222(2) 0.07270(16) 0.0463(6) Uani 1 1 d . . . . .
N2 N -0.0838(4) 0.3514(2) -0.03351(18) 0.0321(6) Uani 1 1 d . . . . .
C19 C -0.0242(6) 0.3251(3) 0.0546(2) 0.0350(8) Uani 1 1 d . . . . .
H19 H -0.1404 0.3072 0.1076 0.042 Uiso 1 1 calc R U . . .
C20 C 0.0854(6) 0.3796(3) -0.1172(2) 0.0428(9) Uani 1 1 d . . . . .
H20A H 0.2285 0.3952 -0.0948 0.064 Uiso 1 1 calc R U . . .
H20B H 0.0327 0.4518 -0.1580 0.064 Uiso 1 1 calc R U . . .
H20C H 0.1098 0.3110 -0.1554 0.064 Uiso 1 1 calc R U . . .
C21 C -0.3191(6) 0.3586(3) -0.0510(3) 0.0475(9) Uani 1 1 d . . . . .
H21A H -0.4160 0.3344 0.0104 0.071 Uiso 1 1 calc R U . . .
H21B H -0.3378 0.3043 -0.0988 0.071 Uiso 1 1 calc R U . . .
H21C H -0.3627 0.4421 -0.0764 0.071 Uiso 1 1 calc R U . . .

loop_
_atom_site_aniso_label
_atom_site_aniso_U_11
_atom_site_aniso_U_22
_atom_site_aniso_U_33
_atom_site_aniso_U_23
_atom_site_aniso_U_13
_atom_site_aniso_U_12
O1 0.0352(14) 0.0377(12) 0.0389(14) -0.0029(10) -0.0276(11) 0.0034(10)
O2 0.0485(15) 0.0389(12) 0.0348(13) -0.0136(10) -0.0252(11) 0.0025(11)
O3 0.0398(15) 0.0667(16) 0.0346(14) -0.0209(12) -0.0134(11) 0.0034(12)
O4 0.0307(14) 0.0545(15) 0.0615(16) -0.0296(12) -0.0106(12) 0.0011(11)
N1 0.0175(12) 0.0194(11) 0.0196(12) -0.0030(9) -0.0103(10) -0.0007(9)
C1 0.0262(17) 0.0246(15) 0.0210(15) 0.0008(12) -0.0132(13) -0.0011(13)
C2 0.0226(16) 0.0241(14) 0.0199(15) -0.0005(12) -0.0122(12) -0.0031(12)
C3 0.0208(16) 0.0219(14) 0.0286(16) -0.0032(12) -0.0110(13) 0.0025(12)
C4 0.0202(15) 0.0253(14) 0.0224(15) -0.0052(12) -0.0087(12) -0.0016(12)
C5 0.0184(15) 0.0216(13) 0.0174(14) 0.0008(11) -0.0071(12) -0.0044(11)
C6 0.0209(15) 0.0240(14) 0.0212(15) -0.0038(12) -0.0058(12) -0.0026(12)
C7 0.0291(17) 0.0234(14) 0.0191(15) -0.0055(12) -0.0096(13) 0.0003(13)
C8 0.0185(15) 0.0194(13) 0.0201(14) -0.0018(11) -0.0063(12) 0.0017(11)
C9 0.0185(15) 0.0195(13) 0.0185(14) -0.0015(11) -0.0092(12) 0.0011(11)
C10 0.0159(14) 0.0191(12) 0.0169(14) -0.0061(11) -0.0056(11) -0.0017(11)
C11 0.0214(15) 0.0161(12) 0.0130(13) -0.0023(10) -0.0109(12) 0.0011(11)
C12 0.0172(15) 0.0259(14) 0.0225(15) -0.0039(12) -0.0055(12) -0.0031(12)
C13 0.0178(15) 0.0281(15) 0.0208(15) -0.0039(12) -0.0068(12) 0.0058(12)
C14 0.0271(16) 0.0194(13) 0.0187(14) -0.0028(11) -0.0107(13) 0.0012(12)
C15 0.0232(16) 0.0227(14) 0.0256(16) -0.0030(12) -0.0048(13) -0.0074(12)
C16 0.0145(14) 0.0263(14) 0.0248(16) -0.0066(12) -0.0069(12) 0.0026(12)
C17 0.0352(18) 0.0183(13) 0.0294(17) -0.0028(12) -0.0139(14) 0.0021(13)
C18 0.039(2) 0.0151(13) 0.0275(17) -0.0063(12) -0.0104(15) 0.0046(13)
O5 0.0487(16) 0.0576(15) 0.0376(14) -0.0130(11) -0.0177(12) 0.0001(12)
N2 0.0291(15) 0.0378(15) 0.0286(15) -0.0018(12) -0.0033(12) -0.0010(12)
C19 0.037(2) 0.0363(18) 0.0313(19) -0.0049(14) -0.0021(16) -0.0017(15)
C20 0.041(2) 0.055(2) 0.0313(19) -0.0056(16) -0.0035(16) 0.0022(17)
C21 0.034(2) 0.0427(19) 0.065(2) -0.0084(18) -0.0083(18) 0.0051(16)

loop_
_atom_type_symbol
_atom_type_description
_atom_type_scat_dispersion_real
_atom_type_scat_dispersion_imag
_atom_type_scat_source
C C 0.0033 0.0016 'International Tables Vol C Tables 4.2.6.8 and 6.1.1.4'
H H 0.0000 0.0000 'International Tables Vol C Tables 4.2.6.8 and 6.1.1.4'
N N 0.0061 0.0033 'International Tables Vol C Tables 4.2.6.8 and 6.1.1.4'
O O 0.0106 0.0060 'International Tables Vol C Tables 4.2.6.8 and 6.1.1.4'

loop_
_geom_angle_atom_site_label_1
_geom_angle_atom_site_label_2
_geom_angle_atom_site_label_3
_geom_angle
_geom_angle_site_symmetry_1
_geom_angle_site_symmetry_3
_geom_angle_publ_flag
C1 O1 H1 113(2) . . ?
C18 O3 H3 105(2) . . ?
C8 N1 C11 128.3(2) 2_676 . ?
C10 N1 C8 107.29(19) . 2_676 ?
C10 N1 C11 123.2(2) . . ?
O1 C1 C2 117.5(2) . . ?
O2 C1 O1 124.1(2) . . ?
O2 C1 C2 118.4(2) . . ?
C3 C2 C1 120.6(2) . . ?
C3 C2 C7 119.4(2) . . ?
C7 C2 C1 120.0(2) . . ?
C2 C3 H3A 120.0 . . ?
C4 C3 C2 120.0(3) . . ?
C4 C3 H3A 120.0 . . ?
C3 C4 H4 119.4 . . ?
C3 C4 C5 121.1(2) . . ?
C5 C4 H4 119.4 . . ?
C4 C5 C8 118.9(2) . . ?
C6 C5 C4 118.2(2) . . ?
C6 C5 C8 122.8(2) . . ?
C5 C6 H6 119.7 . . ?
C7 C6 C5 120.5(3) . . ?
C7 C6 H6 119.7 . . ?
C2 C7 H7 119.7 . . ?
C6 C7 C2 120.7(2) . . ?
C6 C7 H7 119.7 . . ?
N1 C8 C5 123.6(2) 2_676 . ?
C9 C8 N1 109.2(2) . 2_676 ?
C9 C8 C5 127.0(2) . . ?
C8 C9 H9 127.1 . . ?
C8 C9 C10 105.7(2) . . ?
C10 C9 H9 127.1 . . ?
N1 C10 C9 142.3(2) . . ?
C10 C10 N1 107.4(3) 2_676 . ?
C10 C10 C9 110.4(3) 2_676 . ?
C12 C11 N1 119.3(2) . . ?
C16 C11 N1 120.4(2) . . ?
C16 C11 C12 120.2(2) . . ?
C11 C12 H12 120.4 . . ?
C11 C12 C13 119.3(2) . . ?
C13 C12 H12 120.4 . . ?
C12 C13 H13 119.4 . . ?
C14 C13 C12 121.2(3) . . ?
C14 C13 H13 119.4 . . ?
C13 C14 C15 118.5(2) . . ?
C13 C14 C17 120.3(2) . . ?
C15 C14 C17 121.2(2) . . ?
C14 C15 H15 119.5 . . ?
C16 C15 C14 120.9(2) . . ?
C16 C15 H15 119.5 . . ?
C11 C16 H16 120.1 . . ?
C15 C16 C11 119.9(2) . . ?
C15 C16 H16 120.1 . . ?
C14 C17 H17A 109.1 . . ?
C14 C17 H17B 109.1 . . ?
H17A C17 H17B 107.8 . . ?
C18 C17 C14 112.5(2) . . ?
C18 C17 H17A 109.1 . . ?
C18 C17 H17B 109.1 . . ?
O3 C18 C17 112.7(3) . . ?
O4 C18 O3 123.1(3) . . ?
O4 C18 C17 124.2(3) . . ?
C19 N2 C20 120.5(3) . . ?
C19 N2 C21 122.2(3) . . ?
C20 N2 C21 117.2(3) . . ?
O5 C19 N2 124.1(3) . . ?
O5 C19 H19 117.9 . . ?
N2 C19 H19 117.9 . . ?
N2 C20 H20A 109.5 . . ?
N2 C20 H20B 109.5 . . ?
N2 C20 H20C 109.5 . . ?
H20A C20 H20B 109.5 . . ?
H20A C20 H20C 109.5 . . ?
H20B C20 H20C 109.5 . . ?
N2 C21 H21A 109.5 . . ?
N2 C21 H21B 109.5 . . ?
N2 C21 H21C 109.5 . . ?
H21A C21 H21B 109.5 . . ?
H21A C21 H21C 109.5 . . ?
H21B C21 H21C 109.5 . . ?

loop_
_geom_bond_atom_site_label_1
_geom_bond_atom_site_label_2
_geom_bond_distance
_geom_bond_site_symmetry_2
_geom_bond_publ_flag
O1 H1 0.861(18) . ?
O1 C1 1.265(3) . ?
O2 C1 1.264(3) . ?
O3 H3 0.891(18) . ?
O3 C18 1.312(3) . ?
O4 C18 1.203(4) . ?
N1 C8 1.404(3) 2_676 ?
N1 C10 1.389(3) . ?
N1 C11 1.427(3) . ?
C1 C2 1.481(4) . ?
C2 C3 1.386(4) . ?
C2 C7 1.389(4) . ?
C3 H3A 0.9500 . ?
C3 C4 1.380(4) . ?
C4 H4 0.9500 . ?
C4 C5 1.401(4) . ?
C5 C6 1.394(3) . ?
C5 C8 1.461(3) . ?
C6 H6 0.9500 . ?
C6 C7 1.380(4) . ?
C7 H7 0.9500 . ?
C8 N1 1.404(3) 2_676 ?
C8 C9 1.384(3) . ?
C9 H9 0.9500 . ?
C9 C10 1.396(3) . ?
C10 C10 1.372(5) 2_676 ?
C11 C12 1.384(4) . ?
C11 C16 1.380(4) . ?
C12 H12 0.9500 . ?
C12 C13 1.385(4) . ?
C13 H13 0.9500 . ?
C13 C14 1.384(4) . ?
C14 C15 1.386(4) . ?
C14 C17 1.519(3) . ?
C15 H15 0.9500 . ?
C15 C16 1.379(3) . ?
C16 H16 0.9500 . ?
C17 H17A 0.9900 . ?
C17 H17B 0.9900 . ?
C17 C18 1.505(4) . ?
O5 C19 1.223(4) . ?
N2 C19 1.314(4) . ?
N2 C20 1.447(4) . ?
N2 C21 1.449(4) . ?
C19 H19 0.9500 . ?
C20 H20A 0.9800 . ?
C20 H20B 0.9800 . ?
C20 H20C 0.9800 . ?
C21 H21A 0.9800 . ?
C21 H21B 0.9800 . ?
C21 H21C 0.9800 . ?

loop_
_geom_hbond_atom_site_label_D
_geom_hbond_atom_site_label_H
_geom_hbond_atom_site_label_A
_geom_hbond_distance_DH
_geom_hbond_distance_HA
_geom_hbond_distance_DA
_geom_hbond_angle_DHA
_geom_hbond_site_symmetry_A
O1 H1 O2 0.861(18) 1.767(19) 2.623(3) 173(3) 2_877
O3 H3 O5 0.891(18) 1.77(2) 2.594(3) 153(4) .

loop_
_geom_torsion_atom_site_label_1
_geom_torsion_atom_site_label_2
_geom_torsion_atom_site_label_3
_geom_torsion_atom_site_label_4
_geom_torsion
_geom_torsion_site_symmetry_1
_geom_torsion_site_symmetry_2
_geom_torsion_site_symmetry_3
_geom_torsion_site_symmetry_4
_geom_torsion_publ_flag
O1 C1 C2 C3 -16.6(4) . . . . ?
O1 C1 C2 C7 163.4(3) . . . . ?
O2 C1 C2 C3 163.4(3) . . . . ?
O2 C1 C2 C7 -16.7(4) . . . . ?
N1 C8 C9 C10 0.7(3) 2_676 . . . ?
N1 C11 C12 C13 176.6(2) . . . . ?
N1 C11 C16 C15 -178.3(2) . . . . ?
C1 C2 C3 C4 -178.2(3) . . . . ?
C1 C2 C7 C6 179.6(3) . . . . ?
C2 C3 C4 C5 -1.8(4) . . . . ?
C3 C2 C7 C6 -0.4(4) . . . . ?
C3 C4 C5 C6 0.4(4) . . . . ?
C3 C4 C5 C8 -177.2(2) . . . . ?
C4 C5 C6 C7 1.0(4) . . . . ?
C4 C5 C8 N1 -156.5(2) . . . 2_676 ?
C4 C5 C8 C9 28.5(4) . . . . ?
C5 C6 C7 C2 -1.0(4) . . . . ?
C5 C8 C9 C10 176.3(3) . . . . ?
C6 C5 C8 N1 26.0(4) . . . 2_676 ?
C6 C5 C8 C9 -148.9(3) . . . . ?
C7 C2 C3 C4 1.8(4) . . . . ?
C8 N1 C10 C9 179.3(3) 2_676 . . . ?
C8 N1 C10 C10 0.0(3) 2_676 . . 2_676 ?
C8 N1 C11 C12 130.4(3) 2_676 . . . ?
C8 N1 C11 C16 -52.5(4) 2_676 . . . ?
C8 C5 C6 C7 178.5(3) . . . . ?
C8 C9 C10 N1 180.0(3) . . . . ?
C8 C9 C10 C10 -0.7(4) . . . 2_676 ?
C10 N1 C11 C12 -64.2(3) . . . . ?
C10 N1 C11 C16 112.9(3) . . . . ?
C11 N1 C10 C9 11.3(5) . . . . ?
C11 N1 C10 C10 -168.0(3) . . . 2_676 ?
C11 C12 C13 C14 1.9(4) . . . . ?
C12 C11 C16 C15 -1.2(4) . . . . ?
C12 C13 C14 C15 -1.4(4) . . . . ?
C12 C13 C14 C17 -179.9(2) . . . . ?
C13 C14 C15 C16 -0.4(4) . . . . ?
C13 C14 C17 C18 -124.7(3) . . . . ?
C14 C15 C16 C11 1.6(4) . . . . ?
C14 C17 C18 O3 116.9(3) . . . . ?
C14 C17 C18 O4 -64.0(4) . . . . ?
C15 C14 C17 C18 56.9(4) . . . . ?
C16 C11 C12 C13 -0.6(4) . . . . ?
C17 C14 C15 C16 178.1(2) . . . . ?
C20 N2 C19 O5 -0.1(5) . . . . ?
C21 N2 C19 O5 -177.4(3) . . . . ?
